data_7043898
loop_
_publ_author_name
'Sun, Lin'
'Zhang, Sheng'
'Jiang, Zhijie'
'Yang, Qi'
'Chen, Sanping'
'Zhang, Yiquan'
'Wang, Wenyuan'
'Wei, Qing'
'Xie, Gang'

_publ_section_title
;
 Interchange between coordinated and lattice solvents generates the
 highest energy barrier within nine-coordinated DyIII single molecule
 magnets
;
_journal_name_full 'Dalton Trans.'
_journal_paper_doi 10.1039/C7DT02382K
_journal_year 2017
_chemical_formula_moiety 'C12 H14 Dy N7 O9, C2 H6 O'
_chemical_formula_sum 'C14 H20 Dy N7 O10'
_chemical_formula_weight 608.87
_space_group_crystal_system triclinic
_space_group_IT_number 2
_space_group_name_Hall '-P 1'
_space_group_name_H-M_alt 'P -1'
_symmetry_space_group_name_Hall '-P 1'
_symmetry_space_group_name_H-M 'P -1'
_atom_sites_solution_hydrogens geom
_audit_creation_method SHELXL-2014/6
_audit_update_record
;
2017-07-30 deposited with the CCDC.
2017-07-31 downloaded from the CCDC.
;
_cell_angle_alpha 90.525(5)
_cell_angle_beta 92.108(4)
_cell_angle_gamma 104.345(5)
_cell_formula_units_Z 2
_cell_length_a 7.653(2)
_cell_length_b 10.785(3)
_cell_length_c 13.375(4)
_cell_measurement_reflns_used 2099
_cell_measurement_temperature 296(2)
_cell_measurement_theta_max 2.45
_cell_measurement_theta_min 24.38
_cell_volume 1068.6(5)
_computing_cell_refinement 'Bruker SAINT'
_computing_data_collection 'Bruker APEX2'
_computing_data_reduction 'Bruker SAINT'
_computing_molecular_graphics 'Bruker SHELXTL'
_computing_publication_material 'Bruker SHELXTL'
_computing_structure_refinement 'SHELXL-2014/6 (Sheldrick, 2014)'
_computing_structure_solution 'SHELXS-97 (Sheldrick, 2008)'
_diffrn_ambient_temperature 296(2)
_diffrn_measured_fraction_theta_full 0.981
_diffrn_measured_fraction_theta_max 0.955
_diffrn_measurement_device_type 'Bruker APEX-II CCD'
_diffrn_measurement_method '\f and \w scans'
_diffrn_radiation_type MoK\a
_diffrn_radiation_wavelength 0.71073
_diffrn_reflns_av_R_equivalents 0.0272
_diffrn_reflns_av_unetI/netI 0.0599
_diffrn_reflns_Laue_measured_fraction_full 0.981
_diffrn_reflns_Laue_measured_fraction_max 0.955
_diffrn_reflns_limit_h_max 9
_diffrn_reflns_limit_h_min -7
_diffrn_reflns_limit_k_max 7
_diffrn_reflns_limit_k_min -13
_diffrn_reflns_limit_l_max 16
_diffrn_reflns_limit_l_min -16
_diffrn_reflns_number 5693
_diffrn_reflns_point_group_measured_fraction_full 0.981
_diffrn_reflns_point_group_measured_fraction_max 0.955
_diffrn_reflns_theta_full 25.242
_diffrn_reflns_theta_max 26.125
_diffrn_reflns_theta_min 1.949
_exptl_absorpt_coefficient_mu 3.563
_exptl_absorpt_correction_T_max 0.7454
_exptl_absorpt_correction_T_min 0.5250
_exptl_absorpt_correction_type multi-scan
_exptl_absorpt_process_details
'SADABS 2015/2 (Bruker,2015) was used for absorption correction. R(int) was 0.0921 before and 0.0353 after correction. The Ratio of minimum to maximum transmission is 0.7043. The \l/2 correction factor is 0.0015.'
_exptl_crystal_colour yellow
_exptl_crystal_density_diffrn 1.892
_exptl_crystal_description block
_exptl_crystal_F_000 598
_exptl_crystal_size_max 0.2353
_exptl_crystal_size_mid 0.1911
_exptl_crystal_size_min 0.1316
_refine_diff_density_max 1.630
_refine_diff_density_min -1.500
_refine_diff_density_rms 0.194
_refine_ls_extinction_method none
_refine_ls_goodness_of_fit_ref 1.050
_refine_ls_hydrogen_treatment constr
_refine_ls_matrix_type full
_refine_ls_number_parameters 292
_refine_ls_number_reflns 4096
_refine_ls_number_restraints 1
_refine_ls_restrained_S_all 1.050
_refine_ls_R_factor_all 0.0526
_refine_ls_R_factor_gt 0.0433
_refine_ls_shift/su_max 0.000
_refine_ls_shift/su_mean 0.000
_refine_ls_structure_factor_coef Fsqd
_refine_ls_weighting_details 'w=1/[\s^2^(Fo^2^)+(0.0734P)^2^] where P=(Fo^2^+2Fc^2^)/3'
_refine_ls_weighting_scheme calc
_refine_ls_wR_factor_gt 0.1098
_refine_ls_wR_factor_ref 0.1232
_reflns_Friedel_coverage 0.000
_reflns_number_gt 3559
_reflns_number_total 4096
_reflns_threshold_expression 'I > 2\s(I)'
_cod_data_source_file c7dt02382k2.cif
_cod_data_source_block xb0465_0m
_cod_database_code 7043898
_shelx_space_group_comment
;
The symmetry employed for this shelxl refinement is uniquely defined
by the following loop, which should always be used as a source of
symmetry information in preference to the above space-group names.
They are only intended as comments.
;
_shelxl_version_number 2014/6

loop_
_space_group_symop_operation_xyz
'x, y, z'
'-x, -y, -z'

loop_
_atom_site_label
_atom_site_type_symbol
_atom_site_fract_x
_atom_site_fract_y
_atom_site_fract_z
_atom_site_U_iso_or_equiv
_atom_site_adp_type
_atom_site_occupancy
_atom_site_site_symmetry_order
_atom_site_calc_flag
_atom_site_refinement_flags_posn
_atom_site_refinement_flags_adp
Dy1 Dy 0.70952(4) 0.19788(3) 0.18478(2) 0.03004(14) Uani 1 1 d . .
O8 O 0.5194(6) 0.3031(5) 0.2677(4) 0.0378(11) Uani 1 1 d . .
H8A H 0.3960 0.2527 0.2741 0.057 Uiso 1 1 d DR U
H8B H 0.5644 0.3297 0.3199 0.057 Uiso 1 1 d R U
O1 O 0.7219(7) 0.0651(5) 0.0287(4) 0.0396(12) Uani 1 1 d . .
O9 O 0.4102(7) 0.0747(6) 0.1488(4) 0.0489(14) Uani 1 1 d . .
H9A H 0.3966 0.0556 0.0865 0.073 Uiso 1 1 d R U
H9B H 0.3358 0.1183 0.1643 0.073 Uiso 1 1 d R U
O4 O 0.7675(9) -0.0066(6) 0.2314(5) 0.0564(16) Uani 1 1 d . .
O5 O 0.6158(8) 0.0719(6) 0.3379(4) 0.0503(14) Uani 1 1 d . .
O6 O 0.6595(12) -0.1187(7) 0.3611(6) 0.086(2) Uani 1 1 d . .
O7 O 0.9418(6) 0.2735(5) 0.3030(4) 0.0374(11) Uani 1 1 d . .
O2 O 0.9709(7) 0.1936(5) 0.0817(4) 0.0441(13) Uani 1 1 d . .
O3 O 0.9568(9) 0.0982(6) -0.0639(4) 0.0591(16) Uani 1 1 d . .
N6 N 0.6286(8) 0.3154(6) 0.0267(4) 0.0355(13) Uani 1 1 d . .
N4 N 0.8651(7) 0.4195(6) 0.1683(4) 0.0325(13) Uani 1 1 d . .
N3 N 0.9876(8) 0.4800(6) 0.2471(5) 0.0410(15) Uani 1 1 d . .
N1 N 0.8861(8) 0.1184(6) 0.0136(5) 0.0370(14) Uani 1 1 d . .
N2 N 0.6793(9) -0.0215(7) 0.3129(5) 0.0458(16) Uani 1 1 d . .
N7 N 1.3397(8) 0.5464(7) 0.5737(5) 0.0424(15) Uani 1 1 d . .
N5 N 0.9205(9) 0.6204(6) 0.1010(5) 0.0493(17) Uani 1 1 d . .
H5A H 0.9957 0.6533 0.1492 0.059 Uiso 1 1 calc R U
H5B H 0.8981 0.6679 0.0534 0.059 Uiso 1 1 calc R U
C8 C 1.1382(9) 0.4467(7) 0.3985(5) 0.0349(16) Uani 1 1 d . .
C7 C 0.6954(10) 0.5043(8) -0.0726(6) 0.0423(18) Uani 1 1 d . .
H7 H 0.7571 0.5894 -0.0795 0.051 Uiso 1 1 calc R U
C2 C 0.8398(9) 0.4976(7) 0.1002(5) 0.0352(16) Uani 1 1 d . .
C3 C 0.7165(9) 0.4397(7) 0.0163(6) 0.0344(16) Uani 1 1 d . .
C4 C 0.5187(11) 0.2582(8) -0.0491(6) 0.0448(19) Uani 1 1 d . .
H4 H 0.4557 0.1736 -0.0409 0.054 Uiso 1 1 calc R U
C9 C 1.1541(11) 0.3687(8) 0.4778(6) 0.0448(19) Uani 1 1 d . .
H9 H 1.0993 0.2815 0.4738 0.054 Uiso 1 1 calc R U
C10 C 1.2537(11) 0.4226(8) 0.5640(6) 0.0464(19) Uani 1 1 d . .
H10 H 1.2605 0.3695 0.6176 0.056 Uiso 1 1 calc R U
C12 C 1.2310(11) 0.5750(8) 0.4065(6) 0.0451(19) Uani 1 1 d . .
H12 H 1.2252 0.6306 0.3544 0.054 Uiso 1 1 calc R U
C6 C 0.5821(11) 0.4400(9) -0.1495(6) 0.049(2) Uani 1 1 d . .
H6 H 0.5676 0.4817 -0.2086 0.059 Uiso 1 1 calc R U
C5 C 0.4913(12) 0.3144(9) -0.1384(6) 0.051(2) Uani 1 1 d . .
H5 H 0.4144 0.2692 -0.1890 0.061 Uiso 1 1 calc R U
C1 C 1.0138(9) 0.3945(7) 0.3117(5) 0.0345(16) Uani 1 1 d . .
C11 C 1.3304(12) 0.6174(9) 0.4922(7) 0.053(2) Uani 1 1 d . .
H11 H 1.3973 0.7022 0.4946 0.064 Uiso 1 1 calc R U
O10 O 0.2018(7) 0.1253(6) 0.2998(4) 0.0467(13) Uani 1 1 d . .
H10A H 0.1109 0.1514 0.2896 0.070 Uiso 1 1 calc DR U
C14 C 0.157(2) -0.0952(12) 0.3481(12) 0.112(6) Uani 1 1 d . .
H14A H 0.0899 -0.1102 0.2851 0.169 Uiso 1 1 calc R U
H14B H 0.0939 -0.1528 0.3967 0.169 Uiso 1 1 calc R U
H14C H 0.2744 -0.1094 0.3404 0.169 Uiso 1 1 calc R U
C13 C 0.1743(15) 0.0377(12) 0.3820(9) 0.078(3) Uani 1 1 d . .
H13A H 0.0660 0.0430 0.4154 0.093 Uiso 1 1 calc R U
H13B H 0.2755 0.0625 0.4299 0.093 Uiso 1 1 calc R U

loop_
_atom_site_aniso_label
_atom_site_aniso_U_11
_atom_site_aniso_U_22
_atom_site_aniso_U_33
_atom_site_aniso_U_23
_atom_site_aniso_U_13
_atom_site_aniso_U_12
Dy1 0.0328(2) 0.0276(2) 0.02670(19) -0.00300(12) -0.00211(12) 0.00224(14)
O8 0.040(3) 0.038(3) 0.033(3) -0.003(2) -0.004(2) 0.006(2)
O1 0.041(3) 0.034(3) 0.040(3) -0.008(2) 0.000(2) 0.003(2)
O9 0.039(3) 0.059(4) 0.040(3) -0.018(3) 0.000(2) -0.002(3)
O4 0.072(4) 0.049(4) 0.052(4) 0.006(3) 0.013(3) 0.023(3)
O5 0.059(3) 0.052(4) 0.040(3) 0.004(3) 0.008(3) 0.011(3)
O6 0.132(7) 0.061(5) 0.065(5) 0.035(4) 0.007(4) 0.022(5)
O7 0.038(3) 0.032(3) 0.036(3) -0.005(2) -0.009(2) -0.001(2)
O2 0.036(3) 0.040(3) 0.050(3) -0.008(2) 0.004(2) -0.003(2)
O3 0.073(4) 0.053(4) 0.049(4) -0.008(3) 0.023(3) 0.008(3)
N6 0.037(3) 0.033(3) 0.034(3) -0.002(3) 0.000(2) 0.004(3)
N4 0.033(3) 0.030(3) 0.032(3) -0.004(2) 0.004(2) 0.002(3)
N3 0.037(3) 0.036(4) 0.042(4) -0.010(3) -0.003(3) -0.004(3)
N1 0.044(4) 0.032(3) 0.035(3) -0.004(3) 0.001(3) 0.008(3)
N2 0.049(4) 0.048(4) 0.037(4) 0.008(3) -0.004(3) 0.007(3)
N7 0.041(3) 0.050(4) 0.032(3) -0.017(3) -0.005(3) 0.006(3)
N5 0.049(4) 0.031(4) 0.060(4) 0.005(3) -0.008(3) -0.003(3)
C8 0.035(4) 0.040(4) 0.029(4) -0.009(3) 0.010(3) 0.007(3)
C7 0.042(4) 0.046(5) 0.044(4) 0.017(4) 0.011(3) 0.018(4)
C2 0.034(4) 0.040(4) 0.033(4) 0.001(3) 0.013(3) 0.009(3)
C3 0.030(3) 0.036(4) 0.039(4) 0.008(3) 0.003(3) 0.012(3)
C4 0.047(4) 0.033(4) 0.048(5) -0.001(3) -0.013(4) 0.000(4)
C9 0.050(4) 0.046(5) 0.037(4) -0.010(3) -0.006(3) 0.010(4)
C10 0.047(4) 0.049(5) 0.037(4) -0.005(4) -0.002(3) 0.002(4)
C12 0.049(4) 0.034(4) 0.046(5) -0.008(3) -0.006(4) -0.001(4)
C6 0.056(5) 0.061(6) 0.035(4) 0.011(4) 0.003(4) 0.024(4)
C5 0.062(5) 0.055(6) 0.041(4) -0.006(4) -0.005(4) 0.025(5)
C1 0.032(4) 0.030(4) 0.038(4) -0.006(3) 0.003(3) 0.003(3)
C11 0.051(5) 0.045(5) 0.057(5) -0.023(4) -0.005(4) 0.001(4)
O10 0.040(3) 0.051(4) 0.050(3) 0.004(3) 0.006(2) 0.012(3)
C14 0.124(11) 0.064(8) 0.161(15) 0.040(9) 0.066(11) 0.035(8)
C13 0.077(7) 0.089(9) 0.075(7) 0.027(6) 0.011(6) 0.033(7)

loop_
_atom_type_symbol
_atom_type_description
_atom_type_scat_dispersion_real
_atom_type_scat_dispersion_imag
_atom_type_scat_source
C C 0.0030 0.0020 'International Tables Vol C Tables 4.2.6.8 and 6.1.1.4'
H H 0.0000 0.0000 'International Tables Vol C Tables 4.2.6.8 and 6.1.1.4'
Dy Dy -0.1890 4.4100 'International Tables Vol C Tables 4.2.6.8 and 6.1.1.4'
N N 0.0060 0.0030 'International Tables Vol C Tables 4.2.6.8 and 6.1.1.4'
O O 0.0110 0.0060 'International Tables Vol C Tables 4.2.6.8 and 6.1.1.4'

loop_
_geom_angle_atom_site_label_1
_geom_angle_atom_site_label_2
_geom_angle_atom_site_label_3
_geom_angle
O7 Dy1 O8 91.31(17)
O7 Dy1 O9 148.17(19)
O8 Dy1 O9 73.97(18)
O7 Dy1 N4 65.27(18)
O8 Dy1 N4 78.00(18)
O9 Dy1 N4 134.9(2)
O7 Dy1 O4 81.7(2)
O8 Dy1 O4 125.64(18)
O9 Dy1 O4 84.4(2)
N4 Dy1 O4 140.6(2)
O7 Dy1 O2 80.61(18)
O8 Dy1 O2 153.14(19)
O9 Dy1 O2 124.35(18)
N4 Dy1 O2 75.35(18)
O4 Dy1 O2 78.77(19)
O7 Dy1 O5 74.86(18)
O8 Dy1 O5 74.03(18)
O9 Dy1 O5 74.0(2)
N4 Dy1 O5 130.1(2)
O4 Dy1 O5 52.0(2)
O2 Dy1 O5 127.09(19)
O7 Dy1 O1 126.76(17)
O8 Dy1 O1 141.81(17)
O9 Dy1 O1 73.61(18)
N4 Dy1 O1 112.60(18)
O4 Dy1 O1 70.09(19)
O2 Dy1 O1 50.76(17)
O5 Dy1 O1 115.04(19)
O7 Dy1 N6 127.39(18)
O8 Dy1 N6 84.90(18)
O9 Dy1 N6 80.16(19)
N4 Dy1 N6 62.63(19)
O4 Dy1 N6 140.0(2)
O2 Dy1 N6 80.02(19)
O5 Dy1 N6 150.21(19)
O1 Dy1 N6 70.16(18)
O7 Dy1 N2 78.16(18)
O8 Dy1 N2 99.50(19)
O9 Dy1 N2 76.7(2)
N4 Dy1 N2 143.2(2)
O4 Dy1 N2 26.24(19)
O2 Dy1 N2 103.8(2)
O5 Dy1 N2 25.84(19)
O1 Dy1 N2 92.20(19)
N6 Dy1 N2 154.20(19)
O7 Dy1 N1 104.62(18)
O8 Dy1 N1 156.27(17)
O9 Dy1 N1 99.10(18)
N4 Dy1 N1 92.62(18)
O4 Dy1 N1 74.88(18)
O2 Dy1 N1 25.29(17)
O5 Dy1 N1 126.70(19)
O1 Dy1 N1 25.63(16)
N6 Dy1 N1 71.48(18)
N2 Dy1 N1 100.89(19)
Dy1 O8 H8A 115.1
Dy1 O8 H8B 109.5
H8A O8 H8B 111.6
N1 O1 Dy1 94.5(4)
Dy1 O9 H9A 109.5
Dy1 O9 H9B 109.4
H9A O9 H9B 109.3
N2 O4 Dy1 97.4(5)
N2 O5 Dy1 95.2(4)
C1 O7 Dy1 119.8(4)
N1 O2 Dy1 97.6(4)
C4 N6 C3 117.6(6)
C4 N6 Dy1 124.3(5)
C3 N6 Dy1 117.8(4)
C2 N4 N3 113.2(6)
C2 N4 Dy1 128.0(5)
N3 N4 Dy1 118.5(4)
C1 N3 N4 110.2(6)
O3 N1 O2 122.3(6)
O3 N1 O1 121.3(6)
O2 N1 O1 116.4(6)
O3 N1 Dy1 172.1(5)
O2 N1 Dy1 57.1(3)
O1 N1 Dy1 59.8(3)
O6 N2 O5 123.2(7)
O6 N2 O4 121.7(8)
O5 N2 O4 115.1(6)
O6 N2 Dy1 175.4(6)
O5 N2 Dy1 58.9(4)
O4 N2 Dy1 56.4(4)
C10 N7 C11 115.4(7)
C2 N5 H5A 120.0
C2 N5 H5B 120.0
H5A N5 H5B 120.0
C9 C8 C12 117.9(7)
C9 C8 C1 119.7(7)
C12 C8 C1 122.3(7)
C6 C7 C3 119.4(8)
C6 C7 H7 120.3
C3 C7 H7 120.3
N4 C2 N5 124.2(7)
N4 C2 C3 115.3(7)
N5 C2 C3 120.4(7)
N6 C3 C7 120.7(7)
N6 C3 C2 115.7(6)
C7 C3 C2 123.5(7)
N6 C4 C5 125.3(8)
N6 C4 H4 117.4
C5 C4 H4 117.4
C8 C9 C10 119.1(8)
C8 C9 H9 120.5
C10 C9 H9 120.5
N7 C10 C9 123.6(8)
N7 C10 H10 118.2
C9 C10 H10 118.2
C11 C12 C8 118.6(8)
C11 C12 H12 120.7
C8 C12 H12 120.7
C5 C6 C7 119.8(7)
C5 C6 H6 120.1
C7 C6 H6 120.1
C6 C5 C4 117.2(8)
C6 C5 H5 121.4
C4 C5 H5 121.4
O7 C1 N3 124.5(7)
O7 C1 C8 120.3(7)
N3 C1 C8 115.2(6)
N7 C11 C12 125.2(8)
N7 C11 H11 117.4
C12 C11 H11 117.4
C13 O10 H10A 109.5
C13 C14 H14A 109.5
C13 C14 H14B 109.5
H14A C14 H14B 109.5
C13 C14 H14C 109.5
H14A C14 H14C 109.5
H14B C14 H14C 109.5
O10 C13 C14 111.9(10)
O10 C13 H13A 109.2
C14 C13 H13A 109.2
O10 C13 H13B 109.2
C14 C13 H13B 109.2
H13A C13 H13B 107.9

loop_
_geom_bond_atom_site_label_1
_geom_bond_atom_site_label_2
_geom_bond_distance
Dy1 O7 2.319(5)
Dy1 O8 2.355(5)
Dy1 O9 2.376(5)
Dy1 N4 2.408(6)
Dy1 O4 2.437(6)
Dy1 O2 2.481(5)
Dy1 O5 2.496(5)
Dy1 O1 2.538(5)
Dy1 N6 2.607(6)
Dy1 N2 2.902(7)
Dy1 N1 2.927(6)
O8 H8A 0.9729
O8 H8B 0.7863
O1 N1 1.270(8)
O9 H9A 0.8526
O9 H9B 0.8525
O4 N2 1.294(9)
O5 N2 1.270(9)
O6 N2 1.216(9)
O7 C1 1.287(8)
O2 N1 1.261(8)
O3 N1 1.229(8)
N6 C4 1.336(9)
N6 C3 1.353(9)
N4 C2 1.288(9)
N4 N3 1.424(8)
N3 C1 1.315(10)
N7 C10 1.337(10)
N7 C11 1.348(11)
N5 C2 1.316(10)
N5 H5A 0.8600
N5 H5B 0.8600
C8 C9 1.380(11)
C8 C12 1.391(11)
C8 C1 1.487(10)
C7 C6 1.384(12)
C7 C3 1.408(10)
C7 H7 0.9300
C2 C3 1.468(11)
C4 C5 1.377(11)
C4 H4 0.9300
C9 C10 1.398(11)
C9 H9 0.9300
C10 H10 0.9300
C12 C11 1.363(11)
C12 H12 0.9300
C6 C5 1.372(12)
C6 H6 0.9300
C5 H5 0.9300
C11 H11 0.9300
O10 C13 1.443(11)
O10 H10A 0.8200
C14 C13 1.472(17)
C14 H14A 0.9600
C14 H14B 0.9600
C14 H14C 0.9600
C13 H13A 0.9700
C13 H13B 0.9700

loop_
_geom_torsion_atom_site_label_1
_geom_torsion_atom_site_label_2
_geom_torsion_atom_site_label_3
_geom_torsion_atom_site_label_4
_geom_torsion
C2 N4 N3 C1 -177.2(6)
Dy1 N4 N3 C1 9.2(7)
Dy1 O2 N1 O3 170.7(6)
Dy1 O2 N1 O1 -8.6(6)
Dy1 O1 N1 O3 -171.0(6)
Dy1 O1 N1 O2 8.4(6)
Dy1 O5 N2 O6 -175.1(8)
Dy1 O5 N2 O4 4.7(7)
Dy1 O4 N2 O6 175.0(7)
Dy1 O4 N2 O5 -4.8(7)
N3 N4 C2 N5 1.4(10)
Dy1 N4 C2 N5 174.2(5)
N3 N4 C2 C3 179.1(5)
Dy1 N4 C2 C3 -8.1(9)
C4 N6 C3 C7 -1.7(10)
Dy1 N6 C3 C7 172.3(5)
C4 N6 C3 C2 -178.3(7)
Dy1 N6 C3 C2 -4.3(8)
C6 C7 C3 N6 0.7(11)
C6 C7 C3 C2 177.0(7)
N4 C2 C3 N6 7.6(9)
N5 C2 C3 N6 -174.6(7)
N4 C2 C3 C7 -168.9(7)
N5 C2 C3 C7 8.9(11)
C3 N6 C4 C5 1.9(12)
Dy1 N6 C4 C5 -171.6(6)
C12 C8 C9 C10 3.4(11)
C1 C8 C9 C10 -172.1(7)
C11 N7 C10 C9 -2.4(12)
C8 C9 C10 N7 -1.8(12)
C9 C8 C12 C11 -0.8(11)
C1 C8 C12 C11 174.5(7)
C3 C7 C6 C5 0.2(12)
C7 C6 C5 C4 0.0(12)
N6 C4 C5 C6 -1.1(13)
Dy1 O7 C1 N3 -12.1(9)
Dy1 O7 C1 C8 168.7(4)
N4 N3 C1 O7 1.5(10)
N4 N3 C1 C8 -179.3(5)
C9 C8 C1 O7 -10.3(10)
C12 C8 C1 O7 174.4(7)
C9 C8 C1 N3 170.4(7)
C12 C8 C1 N3 -4.9(10)
C10 N7 C11 C12 5.2(12)
C8 C12 C11 N7 -3.7(13)
